data_7015607
loop_
_publ_author_name
'Pergola, Roberto Della'
'Bruschi, Maurizio'
'Sironi, Annalisa'
'Manassero, Mario'
'Manassero, Carlo'
'Strumolo, Donatella'
'Fedi, Serena'
'Zanello, Piero'

_publ_section_title
;
 Structural variations, electrochemical properties and computational
 studies on monomeric and dimeric Fe-Cu carbide clusters, forming
 copper-based staple arrays.
;
_journal_issue 20
_journal_name_full 'Dalton transactions (Cambridge, England : 2003)'
_journal_page_first 5464
_journal_page_last 5475
_journal_paper_doi 10.1039/c0dt01766c
_journal_volume 40
_journal_year 2011
_chemical_formula_sum 'C26 H25 Cu Fe4 N2 O12'
_chemical_formula_weight 844.43
_space_group_IT_number 14
_symmetry_cell_setting monoclinic
_symmetry_space_group_name_Hall '-P 2yn'
_symmetry_space_group_name_H-M 'P 1 21/n 1'
_audit_creation_date 10-02-08
_audit_creation_method 'from The Personal SDP version 2.1.1'
_cell_angle_alpha 90
_cell_angle_beta 106.510(1)
_cell_angle_gamma 90
_cell_formula_units_Z 4
_cell_length_a 14.6999(9)
_cell_length_b 12.4817(7)
_cell_length_c 18.7043(11)
_cell_measurement_reflns_used 6389
_cell_measurement_temperature 296
_cell_measurement_theta_max 24.0
_cell_measurement_theta_min 3.0
_cell_volume 3290.4(3)
_computing_cell_refinement 'APEX II (Bruker)'
_computing_data_collection 'APEX II (Bruker)'
_computing_data_reduction 'SAINT (Bruker)'
_computing_structure_refinement ' Full-matrix least-squares (The Personal SDP, 1991)'
_computing_structure_solution ' SHELXS-86 (Sheldrick, 1986) as implemented in The Personal SDP'
_diffrn_ambient_temperature 296
_diffrn_measured_fraction_theta_full 0.990
_diffrn_measured_fraction_theta_max 0.972
_diffrn_measurement_device 'SMART (Bruker)'
_diffrn_measurement_method omega
_diffrn_radiation_detector 'APEX II CCD area detector'
_diffrn_radiation_monochromator graphite
_diffrn_radiation_source 'fine-focus sealed tube'
_diffrn_radiation_type Mo-K\a
_diffrn_radiation_wavelength 0.71073
_diffrn_reflns_limit_h_max 19
_diffrn_reflns_limit_h_min -19
_diffrn_reflns_limit_k_max 16
_diffrn_reflns_limit_k_min -17
_diffrn_reflns_limit_l_max 24
_diffrn_reflns_limit_l_min -24
_diffrn_reflns_reduction_process SAINT
_diffrn_reflns_theta_full 28.00
_diffrn_reflns_theta_max 28.00
_diffrn_reflns_theta_min 3.00
_diffrn_standards_decay_% 0.00
_diffrn_standards_number 147
_exptl_absorpt_coefficient_mu 2.417
_exptl_absorpt_correction_T_max 1.000
_exptl_absorpt_correction_T_min 0.471
_exptl_absorpt_correction_type empirical
_exptl_absorpt_process_details ' SADABS'
_exptl_crystal_colour brown
_exptl_crystal_density_diffrn 1.705
_exptl_crystal_description stick
_exptl_crystal_F_000 1696
_exptl_crystal_size_max 0.480
_exptl_crystal_size_mid 0.150
_exptl_crystal_size_min 0.140
_refine_diff_density_max 0.581
_refine_diff_density_min -0.502
_refine_ls_goodness_of_fit_all 0.960
_refine_ls_goodness_of_fit_ref 0.960
_refine_ls_hydrogen_treatment noref
_refine_ls_matrix_type full
_refine_ls_number_constraints 0
_refine_ls_number_parameters 406
_refine_ls_number_reflns 9504
_refine_ls_number_restraints 0
_refine_ls_shift/su_max 0.006
_refine_ls_shift/su_mean 0.001
_refine_ls_structure_factor_coef Fsqd
_refine_ls_weighting_scheme calc
_cod_data_source_file c0dt01766c.txt
_cod_data_source_block compound_[NEt4]5
_cod_original_sg_symbol_H-M 'P 2(1)/n'
_cod_database_code 7015607
_diffrn_reflns_number_total 35420
_diffrn_reflns_number_independent 9504
_r_int 0.0382
_total_number_of_frames 1030
_time_per_frame_seconds 35
_frame_width_degrees 0.50
_detector_sample_distance_cm 5.00
_refine_ls_r2_factor_all 0.051
_refine_ls_r2_factor_gt 0.051
_refine_ls_wr2_factor_ref 0.069
_refine_ls_r1_factor_((i>2\s(i)) 0.034
_reflections_with_i>2\s(i) 4909
_refine_diff_density_esd 0.273

loop_
_symmetry_equiv_pos_as_xyz
+x,+y,+z
1/2+x,1/2-y,1/2+z
-x,-y,-z
1/2-x,1/2+y,1/2-z

loop_
_atom_site_aniso_label
_atom_site_aniso_U_11
_atom_site_aniso_U_22
_atom_site_aniso_U_33
_atom_site_aniso_U_12
_atom_site_aniso_U_13
_atom_site_aniso_U_23
_atom_site_aniso_type_symbol
Cu 0.0648(2) 0.0489(2) 0.0666(2) -0.0037(1) 0.0147(1) 0.0079(1) Cu
Fe1 0.0469(2) 0.0526(2) 0.0485(1) -0.0041(1) 0.0145(1) -0.0015(1) Fe
Fe2 0.0489(2) 0.0523(2) 0.0564(2) -0.0026(1) 0.0190(1) 0.0028(1) Fe
Fe3 0.0501(2) 0.0444(2) 0.0483(2) 0.0018(1) 0.0054(1) -0.0013(1) Fe
Fe4 0.0504(2) 0.0593(2) 0.0613(2) 0.0027(2) -0.0006(2) 0.0083(2) Fe
O1 0.073(1) 0.120(1) 0.086(1) -0.012(1) 0.0323(8) 0.026(1) O
O2 0.093(1) 0.072(1) 0.104(1) 0.0271(9) 0.0274(9) 0.010(1) O
O3 0.095(1) 0.115(1) 0.117(1) -0.030(1) 0.029(1) -0.060(1) O
O4 0.111(1) 0.133(2) 0.106(1) 0.019(1) 0.0648(8) -0.010(1) O
O5 0.150(1) 0.176(2) 0.096(1) -0.111(1) 0.029(1) -0.017(1) O
O6 0.094(1) 0.081(1) 0.183(2) 0.021(1) 0.045(1) 0.059(1) O
O7 0.121(1) 0.121(1) 0.095(1) 0.008(1) 0.0485(9) -0.036(1) O
O8 0.0620(9) 0.103(1) 0.120(1) -0.020(1) 0.0296(9) -0.021(1) O
O9 0.153(2) 0.081(1) 0.101(1) 0.035(1) -0.026(1) 0.014(1) O
O10 0.135(2) 0.142(2) 0.089(1) -0.011(1) 0.016(1) 0.054(1) O
O11 0.093(1) 0.115(2) 0.161(2) 0.039(1) 0.047(1) 0.019(1) O
O12 0.134(2) 0.122(2) 0.115(2) -0.006(2) -0.056(1) -0.018(1) O
N1 0.071(1) 0.052(1) 0.064(1) -0.008(1) 0.0111(9) 0.0086(9) N
N2 0.055(1) 0.049(1) 0.0523(9) 0.0104(8) 0.0078(8) 0.0059(9) N
C 0.050(1) 0.045(1) 0.055(1) 0.004(1) 0.0100(9) 0.003(1) C
C1 0.051(1) 0.079(2) 0.055(1) -0.002(1) 0.013(1) 0.003(1) C
C2 0.062(1) 0.062(1) 0.070(1) -0.002(1) 0.024(1) -0.002(1) C
C3 0.060(1) 0.080(2) 0.074(1) -0.011(1) 0.022(1) -0.015(1) C
C4 0.060(1) 0.076(2) 0.069(1) 0.004(1) 0.023(1) 0.003(1) C
C5 0.093(2) 0.106(2) 0.066(1) -0.041(1) 0.032(1) 0.001(1) C
C6 0.062(1) 0.071(2) 0.099(2) 0.000(1) 0.034(1) 0.017(1) C
C7 0.067(1) 0.070(2) 0.062(1) -0.001(1) 0.016(1) -0.001(1) C
C8 0.058(1) 0.063(1) 0.065(1) 0.002(1) 0.011(1) -0.014(1) C
C9 0.087(2) 0.057(1) 0.067(2) 0.007(1) -0.004(1) -0.004(1) C
C10 0.075(2) 0.096(2) 0.071(2) 0.007(2) 0.003(1) 0.020(2) C
C11 0.060(1) 0.076(2) 0.098(2) 0.013(1) 0.011(1) 0.018(2) C
C12 0.084(2) 0.085(2) 0.084(2) 0.006(2) -0.016(2) 0.008(2) C
C13 0.097(2) 0.072(2) 0.089(2) -0.005(1) 0.039(1) 0.014(1) C
C14 0.114(2) 0.088(2) 0.089(2) -0.029(2) 0.035(1) 0.013(2) C
C15 0.160(3) 0.062(2) 0.078(2) -0.036(2) 0.020(2) -0.005(1) C
C16 0.143(2) 0.059(2) 0.106(2) -0.002(2) 0.045(2) -0.006(2) C
C17 0.089(2) 0.063(2) 0.093(2) 0.001(1) 0.022(1) 0.004(1) C
C111 0.096(2) 0.059(2) 0.099(2) 0.010(1) 0.031(1) 0.007(1) C
C112 0.246(4) 0.101(2) 0.146(3) -0.073(2) 0.085(2) -0.054(2) C
C113 0.124(2) 0.100(2) 0.075(2) -0.035(2) 0.030(1) -0.017(2) C
C114 0.359(4) 0.084(2) 0.206(2) -0.046(3) 0.199(2) -0.055(2) C
C115 0.100(2) 0.090(2) 0.083(2) 0.023(2) 0.020(1) 0.028(2) C
C116 0.093(2) 0.084(2) 0.085(2) 0.009(2) 0.037(1) 0.027(1) C
C117 0.064(2) 0.137(3) 0.132(2) 0.006(2) 0.034(1) 0.021(2) C
C118 0.087(2) 0.121(2) 0.118(2) -0.014(2) 0.050(1) 0.018(2) C

loop_
_atom_site_label
_atom_site_fract_x
_atom_site_fract_y
_atom_site_fract_z
_atom_site_occupancy
_atom_site_U_iso_or_equiv
_atom_site_thermal_displace_type
_atom_site_type_symbol
Cu 0.19864(2) -0.09193(2) -0.08326(2) 1.00 0.06181(7) Uani Cu
Fe1 0.21492(2) -0.33742(2) -0.12293(2) 1.00 0.04913(6) Uani Fe
Fe2 0.10183(2) -0.35545(3) -0.04401(2) 1.00 0.05170(6) Uani Fe
Fe3 0.26369(2) -0.24582(2) 0.01011(2) 1.00 0.04939(7) Uani Fe
Fe4 0.06076(2) -0.21326(3) -0.15518(2) 1.00 0.06039(8) Uani Fe
O1 0.3197(1) -0.2200(2) -0.20884(9) 1.00 0.0908(4) Uani O
O2 0.3637(1) -0.4892(1) -0.0517(1) 1.00 0.0897(5) Uani O
O3 0.1147(1) -0.4948(2) -0.2319(1) 1.00 0.1093(5) Uani O
O4 0.0027(1) -0.2707(2) 0.0581(1) 1.00 0.1097(4) Uani O
O5 -0.0491(1) -0.4844(2) -0.1396(1) 1.00 0.1421(6) Uani O
O6 0.1906(1) -0.5452(1) 0.0367(1) 1.00 0.1182(6) Uani O
O7 0.2169(1) -0.1071(2) 0.1193(1) 1.00 0.1085(4) Uani O
O8 0.4295(1) -0.1346(2) -0.0074(1) 1.00 0.0942(4) Uani O
O9 0.3735(2) -0.4037(2) 0.1167(1) 1.00 0.1241(7) Uani O
O10 0.1024(2) -0.0589(2) -0.2588(1) 1.00 0.1254(6) Uani O
O11 -0.0751(1) -0.1000(2) -0.0968(1) 1.00 0.1208(5) Uani O
O12 -0.0662(2) -0.3345(2) -0.2779(1) 1.00 0.1426(7) Uani O
N1 0.2390(1) 0.0523(1) -0.0947(1) 1.00 0.0642(5) Uani N
N2 0.6134(1) -0.2395(1) -0.18189(9) 1.00 0.0538(4) Uani N
C 0.1598(1) -0.2311(2) -0.0709(1) 1.00 0.0509(5) Uani C
C1 0.2777(1) -0.2651(2) -0.1750(1) 1.00 0.0619(5) Uani C
C2 0.3055(2) -0.4270(2) -0.0771(1) 1.00 0.0633(5) Uani C
C3 0.1519(2) -0.4307(2) -0.1897(1) 1.00 0.0717(5) Uani C
C4 0.0414(2) -0.3045(2) 0.0181(1) 1.00 0.0676(5) Uani C
C5 0.0099(2) -0.4311(2) -0.1035(1) 1.00 0.0866(6) Uani C
C6 0.1581(2) -0.4686(2) 0.0063(1) 1.00 0.0752(6) Uani C
C7 0.2353(2) -0.1632(2) 0.0767(1) 1.00 0.0667(5) Uani C
C8 0.3627(2) -0.1774(2) -0.0013(1) 1.00 0.0634(5) Uani C
C9 0.3301(2) -0.3440(2) 0.0739(1) 1.00 0.0755(7) Uani C
C10 0.0891(2) -0.1176(2) -0.2156(1) 1.00 0.0841(7) Uani C
C11 -0.0221(2) -0.1445(2) -0.1218(1) 1.00 0.0803(7) Uani C
C12 -0.0172(2) -0.2886(2) -0.2293(2) 1.00 0.0928(8) Uani C
C13 0.3152(2) 0.0715(2) -0.1168(1) 1.00 0.0835(6) Uani C
C14 0.3452(2) 0.1729(2) -0.1267(1) 1.00 0.0959(7) Uani C
C15 0.2934(2) 0.2573(2) -0.1132(1) 1.00 0.1026(9) Uani C
C16 0.2161(2) 0.2397(2) -0.0902(2) 1.00 0.1006(8) Uani C
C17 0.1910(2) 0.1371(2) -0.0809(1) 1.00 0.0823(7) Uani C
C111 0.5628(2) -0.1359(2) -0.1748(1) 1.00 0.0842(7) Uani C
C112 0.6059(3) -0.0731(3) -0.1073(2) 1.00 0.158(1) Uani C
C113 0.5495(2) -0.2919(2) -0.2517(1) 1.00 0.0993(7) Uani C
C114 0.5832(3) -0.4012(3) -0.2692(2) 1.00 0.191(1) Uani C
C115 0.6204(2) -0.3119(2) -0.1153(1) 1.00 0.0921(7) Uani C
C116 0.5292(2) -0.3427(2) -0.1008(1) 1.00 0.0850(6) Uani C
C117 0.7108(2) -0.2223(3) -0.1872(2) 1.00 0.1099(7) Uani C
C118 0.7168(2) -0.1481(3) -0.2526(2) 1.00 0.1044(7) Uani C
H1 0.3515 0.0111 -0.1265 1.00 0.0918 Uiso H
H2 0.4016 0.1844 -0.1428 1.00 0.1055 Uiso H
H3 0.3125 0.3301 -0.1202 1.00 0.1129 Uiso H
H4 0.1788 0.2992 -0.0804 1.00 0.1106 Uiso H
H5 0.1357 0.1247 -0.0634 1.00 0.0906 Uiso H
H6 0.4984 -0.1535 -0.1752 1.00 0.0926 Uiso H
H7 0.5615 -0.0916 -0.2177 1.00 0.0926 Uiso H
H8 0.5690 -0.0086 -0.1076 1.00 0.1740 Uiso H
H9 0.6071 -0.1155 -0.0636 1.00 0.1740 Uiso H
H10 0.6702 -0.0536 -0.1061 1.00 0.1740 Uiso H
H11 0.5461 -0.2449 -0.2937 1.00 0.1092 Uiso H
H12 0.4868 -0.3000 -0.2451 1.00 0.1092 Uiso H
H13 0.5391 -0.4293 -0.3142 1.00 0.2110 Uiso H
H14 0.6457 -0.3946 -0.2766 1.00 0.2110 Uiso H
H15 0.5864 -0.4497 -0.2280 1.00 0.2110 Uiso H
H16 0.6588 -0.2753 -0.0713 1.00 0.1012 Uiso H
H17 0.6520 -0.3773 -0.1230 1.00 0.1012 Uiso H
H18 0.5422 -0.3887 -0.0572 1.00 0.0935 Uiso H
H19 0.4964 -0.2787 -0.0920 1.00 0.0935 Uiso H
H20 0.4897 -0.3807 -0.1437 1.00 0.0935 Uiso H
H21 0.7374 -0.2914 -0.1938 1.00 0.1209 Uiso H
H22 0.7481 -0.1903 -0.1409 1.00 0.1209 Uiso H
H23 0.7826 -0.1407 -0.2524 1.00 0.1148 Uiso H
H24 0.6805 -0.1792 -0.2996 1.00 0.1148 Uiso H
H25 0.6912 -0.0781 -0.2466 1.00 0.1148 Uiso H

loop_
_atom_type_symbol
_atom_type_oxidation_number
_atom_type_number_in_cell
_atom_type_scat_dispersion_real
_atom_type_scat_dispersion_imag
_atom_type_scat_source
Cu 0 4 0.2630 1.2660 'International Tables Vol IV Table 2.2A'
Fe 0 16 0.3010 0.8450 'International Tables Vol IV Table 2.2A'
O 0 48 0.0080 0.0060 'International Tables Vol IV Table 2.2A'
N 0 8 0.0040 0.0030 'International Tables Vol IV Table 2.2A'
C 0 104 0.0020 0.0020 'International Tables Vol IV Table 2.2A'
H 0 100 0.0000 0.0000 'International Tables Vol IV Table 2.2A'

loop_
_geom_angle_atom_site_label_1
_geom_angle_atom_site_label_2
_geom_angle_atom_site_label_3
_geom_angle
_geom_angle_site_symmetry_1
_geom_angle_site_symmetry_2
_geom_angle_site_symmetry_3
_geom_angle_publ_flag
Fe1 Cu Fe3 53.44(1) 1_555 1_555 1_555 yes
Fe1 Cu Fe4 54.03(1) 1_555 1_555 1_555 yes
Fe1 Cu N1 146.0(1) 1_555 1_555 1_555 yes
Fe1 Cu C 34.5(1) 1_555 1_555 1_555 yes
Fe3 Cu Fe4 90.06(1) 1_555 1_555 1_555 yes
Fe3 Cu N1 134.6(1) 1_555 1_555 1_555 yes
Fe3 Cu C 44.94(5) 1_555 1_555 1_555 yes
Fe4 Cu N1 135.4(1) 1_555 1_555 1_555 yes
Fe4 Cu C 45.1(1) 1_555 1_555 1_555 yes
N1 Cu C 179.3(1) 1_555 1_555 1_555 yes
Cu Fe1 Fe2 81.01(1) 1_555 1_555 1_555 yes
Cu Fe1 Fe3 51.82(1) 1_555 1_555 1_555 yes
Cu Fe1 Fe4 51.50(1) 1_555 1_555 1_555 yes
Cu Fe1 C 32.7(1) 1_555 1_555 1_555 yes
Cu Fe1 C1 73.9(1) 1_555 1_555 1_555 yes
Cu Fe1 C2 126.5(1) 1_555 1_555 1_555 yes
Cu Fe1 C3 137.9(1) 1_555 1_555 1_555 yes
Fe2 Fe1 Fe3 62.39(1) 1_555 1_555 1_555 yes
Fe2 Fe1 Fe4 61.74(1) 1_555 1_555 1_555 yes
Fe2 Fe1 C 48.3(1) 1_555 1_555 1_555 yes
Fe2 Fe1 C1 154.2(1) 1_555 1_555 1_555 yes
Fe2 Fe1 C2 101.0(1) 1_555 1_555 1_555 yes
Fe2 Fe1 C3 93.1(1) 1_555 1_555 1_555 yes
Fe3 Fe1 Fe4 86.98(1) 1_555 1_555 1_555 yes
Fe3 Fe1 C 43.7(1) 1_555 1_555 1_555 yes
Fe3 Fe1 C1 104.6(1) 1_555 1_555 1_555 yes
Fe3 Fe1 C2 81.5(1) 1_555 1_555 1_555 yes
Fe3 Fe1 C3 153.9(1) 1_555 1_555 1_555 yes
Fe4 Fe1 C 43.3(1) 1_555 1_555 1_555 yes
Fe4 Fe1 C1 97.0(1) 1_555 1_555 1_555 yes
Fe4 Fe1 C2 162.4(1) 1_555 1_555 1_555 yes
Fe4 Fe1 C3 89.0(1) 1_555 1_555 1_555 yes
C Fe1 C1 106.4(1) 1_555 1_555 1_555 yes
C Fe1 C2 123.5(1) 1_555 1_555 1_555 yes
C Fe1 C3 126.3(1) 1_555 1_555 1_555 yes
C1 Fe1 C2 98.7(1) 1_555 1_555 1_555 yes
C1 Fe1 C3 101.4(1) 1_555 1_555 1_555 yes
C2 Fe1 C3 95.6(1) 1_555 1_555 1_555 yes
Fe1 Fe2 Fe3 60.97(1) 1_555 1_555 1_555 yes
Fe1 Fe2 Fe4 61.74(1) 1_555 1_555 1_555 yes
Fe1 Fe2 C 49.9(1) 1_555 1_555 1_555 yes
Fe1 Fe2 C4 152.6(1) 1_555 1_555 1_555 yes
Fe1 Fe2 C5 101.1(1) 1_555 1_555 1_555 yes
Fe1 Fe2 C6 95.5(1) 1_555 1_555 1_555 yes
Fe3 Fe2 Fe4 86.26(1) 1_555 1_555 1_555 yes
Fe3 Fe2 C 43.0(1) 1_555 1_555 1_555 yes
Fe3 Fe2 C4 97.2(1) 1_555 1_555 1_555 yes
Fe3 Fe2 C5 162.1(1) 1_555 1_555 1_555 yes
Fe3 Fe2 C6 88.6(1) 1_555 1_555 1_555 yes
Fe4 Fe2 C 43.3(1) 1_555 1_555 1_555 yes
Fe4 Fe2 C4 103.1(1) 1_555 1_555 1_555 yes
Fe4 Fe2 C5 84.3(1) 1_555 1_555 1_555 yes
Fe4 Fe2 C6 156.1(1) 1_555 1_555 1_555 yes
C Fe2 C4 103.0(1) 1_555 1_555 1_555 yes
C Fe2 C5 126.2(1) 1_555 1_555 1_555 yes
C Fe2 C6 128.0(1) 1_555 1_555 1_555 yes
C4 Fe2 C5 99.8(1) 1_555 1_555 1_555 yes
C4 Fe2 C6 100.6(1) 1_555 1_555 1_555 yes
C5 Fe2 C6 93.8(1) 1_555 1_555 1_555 yes
Cu Fe3 Fe1 74.74(1) 1_555 1_555 1_555 yes
Cu Fe3 Fe2 90.34(1) 1_555 1_555 1_555 yes
Cu Fe3 C 46.0(1) 1_555 1_555 1_555 yes
Cu Fe3 C7 85.7(1) 1_555 1_555 1_555 yes
Cu Fe3 C8 73.5(1) 1_555 1_555 1_555 yes
Cu Fe3 C9 169.2(1) 1_555 1_555 1_555 yes
Fe1 Fe3 Fe2 56.64(1) 1_555 1_555 1_555 yes
Fe1 Fe3 C 47.6(1) 1_555 1_555 1_555 yes
Fe1 Fe3 C7 149.9(1) 1_555 1_555 1_555 yes
Fe1 Fe3 C8 96.2(1) 1_555 1_555 1_555 yes
Fe1 Fe3 C9 106.3(1) 1_555 1_555 1_555 yes
Fe2 Fe3 C 45.3(1) 1_555 1_555 1_555 yes
Fe2 Fe3 C7 101.7(1) 1_555 1_555 1_555 yes
Fe2 Fe3 C8 151.8(1) 1_555 1_555 1_555 yes
Fe2 Fe3 C9 99.2(1) 1_555 1_555 1_555 yes
C Fe3 C7 102.5(1) 1_555 1_555 1_555 yes
C Fe3 C8 112.1(1) 1_555 1_555 1_555 yes
C Fe3 C9 142.0(1) 1_555 1_555 1_555 yes
C7 Fe3 C8 100.0(1) 1_555 1_555 1_555 yes
C7 Fe3 C9 97.2(1) 1_555 1_555 1_555 yes
C8 Fe3 C9 95.7(1) 1_555 1_555 1_555 yes
Cu Fe4 Fe1 74.48(1) 1_555 1_555 1_555 yes
Cu Fe4 Fe2 90.79(1) 1_555 1_555 1_555 yes
Cu Fe4 C 46.2(1) 1_555 1_555 1_555 yes
Cu Fe4 C10 69.2(1) 1_555 1_555 1_555 yes
Cu Fe4 C11 92.8(1) 1_555 1_555 1_555 yes
Cu Fe4 C12 160.9(1) 1_555 1_555 1_555 yes
Fe1 Fe4 Fe2 56.52(1) 1_555 1_555 1_555 yes
Fe1 Fe4 C 47.0(1) 1_555 1_555 1_555 yes
Fe1 Fe4 C10 101.4(1) 1_555 1_555 1_555 yes
Fe1 Fe4 C11 147.0(1) 1_555 1_555 1_555 yes
Fe1 Fe4 C12 100.7(1) 1_555 1_555 1_555 yes
Fe2 Fe4 C 45.6(1) 1_555 1_555 1_555 yes
Fe2 Fe4 C10 154.4(1) 1_555 1_555 1_555 yes
Fe2 Fe4 C11 94.3(1) 1_555 1_555 1_555 yes
Fe2 Fe4 C12 101.9(1) 1_555 1_555 1_555 yes
C Fe4 C10 110.9(1) 1_555 1_555 1_555 yes
C Fe4 C11 102.5(1) 1_555 1_555 1_555 yes
C Fe4 C12 141.2(1) 1_555 1_555 1_555 yes
C10 Fe4 C11 102.2(1) 1_555 1_555 1_555 yes
C10 Fe4 C12 94.3(1) 1_555 1_555 1_555 yes
C11 Fe4 C12 100.2(1) 1_555 1_555 1_555 yes
Cu N1 C13 121.3(2) 1_555 1_555 1_555 yes
Cu N1 C17 121.5(2) 1_555 1_555 1_555 yes
C13 N1 C17 117.2(2) 1_555 1_555 1_555 yes
C111 N2 C113 104.0(2) 1_555 1_555 1_555 yes
C111 N2 C115 110.9(2) 1_555 1_555 1_555 yes
C111 N2 C117 113.0(2) 1_555 1_555 1_555 yes
C113 N2 C115 109.3(2) 1_555 1_555 1_555 yes
C113 N2 C117 112.2(2) 1_555 1_555 1_555 yes
C115 N2 C117 107.5(2) 1_555 1_555 1_555 yes
Cu C Fe1 112.7(1) 1_555 1_555 1_555 yes
Cu C Fe2 165.5(1) 1_555 1_555 1_555 yes
Cu C Fe3 89.0(1) 1_555 1_555 1_555 yes
Cu C Fe4 88.7(1) 1_555 1_555 1_555 yes
Fe1 C Fe2 81.8(1) 1_555 1_555 1_555 yes
Fe1 C Fe3 88.7(1) 1_555 1_555 1_555 yes
Fe1 C Fe4 89.7(1) 1_555 1_555 1_555 yes
Fe2 C Fe3 91.7(1) 1_555 1_555 1_555 yes
Fe2 C Fe4 91.2(1) 1_555 1_555 1_555 yes
Fe3 C Fe4 176.4(1) 1_555 1_555 1_555 yes
Fe1 C1 O1 178.5(2) 1_555 1_555 1_555 yes
Fe1 C2 O2 175.3(2) 1_555 1_555 1_555 yes
Fe1 C3 O3 176.6(2) 1_555 1_555 1_555 yes
Fe2 C4 O4 179.4(2) 1_555 1_555 1_555 yes
Fe2 C5 O5 176.5(2) 1_555 1_555 1_555 yes
Fe2 C6 O6 176.3(2) 1_555 1_555 1_555 yes
Fe3 C7 O7 178.4(2) 1_555 1_555 1_555 yes
Fe3 C8 O8 177.9(2) 1_555 1_555 1_555 yes
Fe3 C9 O9 177.2(2) 1_555 1_555 1_555 yes
Fe4 C10 O10 175.1(2) 1_555 1_555 1_555 yes
Fe4 C11 O11 177.4(2) 1_555 1_555 1_555 yes
Fe4 C12 O12 178.0(3) 1_555 1_555 1_555 yes
N1 C13 C14 122.9(3) 1_555 1_555 1_555 yes
N1 C13 H1 118.5 1_555 1_555 1_555 yes
C14 C13 H1 118.5 1_555 1_555 1_555 yes
C13 C14 C15 118.1(3) 1_555 1_555 1_555 yes
C13 C14 H2 121.0 1_555 1_555 1_555 yes
C15 C14 H2 121.0 1_555 1_555 1_555 yes
C14 C15 C16 120.0(3) 1_555 1_555 1_555 yes
C14 C15 H3 120.0 1_555 1_555 1_555 yes
C16 C15 H3 120.0 1_555 1_555 1_555 yes
C15 C16 C17 118.8(3) 1_555 1_555 1_555 yes
C15 C16 H4 120.6 1_555 1_555 1_555 yes
C17 C16 H4 120.6 1_555 1_555 1_555 yes
N1 C17 C16 123.0(3) 1_555 1_555 1_555 yes
N1 C17 H5 118.5 1_555 1_555 1_555 yes
C16 C17 H5 118.5 1_555 1_555 1_555 yes
N2 C111 C112 115.3(2) 1_555 1_555 1_555 yes
N2 C111 H6 108.0 1_555 1_555 1_555 yes
N2 C111 H7 108.0 1_555 1_555 1_555 yes
C112 C111 H6 108.0 1_555 1_555 1_555 yes
C112 C111 H7 108.0 1_555 1_555 1_555 yes
H6 C111 H7 109.5 1_555 1_555 1_555 yes
C111 C112 H8 109.5 1_555 1_555 1_555 yes
C111 C112 H9 109.5 1_555 1_555 1_555 yes
C111 C112 H10 109.5 1_555 1_555 1_555 yes
H8 C112 H9 109.5 1_555 1_555 1_555 yes
H8 C112 H10 109.5 1_555 1_555 1_555 yes
H9 C112 H10 109.5 1_555 1_555 1_555 yes
N2 C113 C114 114.3(2) 1_555 1_555 1_555 yes
N2 C113 H11 108.3 1_555 1_555 1_555 yes
N2 C113 H12 108.3 1_555 1_555 1_555 yes
C114 C113 H11 108.3 1_555 1_555 1_555 yes
C114 C113 H12 108.3 1_555 1_555 1_555 yes
H11 C113 H12 109.5 1_555 1_555 1_555 yes
C113 C114 H13 109.5 1_555 1_555 1_555 yes
C113 C114 H14 109.5 1_555 1_555 1_555 yes
C113 C114 H15 109.5 1_555 1_555 1_555 yes
H13 C114 H14 109.5 1_555 1_555 1_555 yes
H13 C114 H15 109.5 1_555 1_555 1_555 yes
H14 C114 H15 109.5 1_555 1_555 1_555 yes
N2 C115 C116 116.6(2) 1_555 1_555 1_555 yes
N2 C115 H16 107.7 1_555 1_555 1_555 yes
N2 C115 H17 107.7 1_555 1_555 1_555 yes
C116 C115 H16 107.7 1_555 1_555 1_555 yes
C116 C115 H17 107.7 1_555 1_555 1_555 yes
H16 C115 H17 109.5 1_555 1_555 1_555 yes
C115 C116 H18 109.5 1_555 1_555 1_555 yes
C115 C116 H19 109.5 1_555 1_555 1_555 yes
C115 C116 H20 109.5 1_555 1_555 1_555 yes
H18 C116 H19 109.5 1_555 1_555 1_555 yes
H18 C116 H20 109.5 1_555 1_555 1_555 yes
H19 C116 H20 109.5 1_555 1_555 1_555 yes
N2 C117 C118 114.3(2) 1_555 1_555 1_555 yes
N2 C117 H21 108.2 1_555 1_555 1_555 yes
N2 C117 H22 108.2 1_555 1_555 1_555 yes
C118 C117 H21 108.2 1_555 1_555 1_555 yes
C118 C117 H22 108.2 1_555 1_555 1_555 yes
H21 C117 H22 109.5 1_555 1_555 1_555 yes
C117 C118 H23 109.5 1_555 1_555 1_555 yes
C117 C118 H24 109.5 1_555 1_555 1_555 yes
C117 C118 H25 109.5 1_555 1_555 1_555 yes
H23 C118 H24 109.5 1_555 1_555 1_555 yes
H23 C118 H25 109.5 1_555 1_555 1_555 yes
H24 C118 H25 109.5 1_555 1_555 1_555 yes

loop_
_geom_bond_atom_site_label_1
_geom_bond_atom_site_label_2
_geom_bond_distance
_geom_bond_site_symmetry_1
_geom_bond_site_symmetry_2
_geom_bond_publ_flag
Cu Fe1 3.1777(4) 1_555 1_555 yes
Cu Fe3 2.589(1) 1_555 1_555 yes
Cu Fe4 2.581(1) 1_555 1_555 yes
Cu N1 1.926(2) 1_555 1_555 yes
Cu C 1.863(2) 1_555 1_555 yes
Fe1 Fe2 2.527(1) 1_555 1_555 yes
Fe1 Fe3 2.646(1) 1_555 1_555 yes
Fe1 Fe4 2.669(1) 1_555 1_555 yes
Fe1 C 1.953(2) 1_555 1_555 yes
Fe1 C1 1.768(2) 1_555 1_555 yes
Fe1 C2 1.763(2) 1_555 1_555 yes
Fe1 C3 1.766(2) 1_555 1_555 yes
Fe2 Fe3 2.681(1) 1_555 1_555 yes
Fe2 Fe4 2.669(1) 1_555 1_555 yes
Fe2 C 1.906(2) 1_555 1_555 yes
Fe2 C4 1.769(3) 1_555 1_555 yes
Fe2 C5 1.761(2) 1_555 1_555 yes
Fe2 C6 1.767(2) 1_555 1_555 yes
Fe3 C 1.830(2) 1_555 1_555 yes
Fe3 C7 1.756(3) 1_555 1_555 yes
Fe3 C8 1.752(2) 1_555 1_555 yes
Fe3 C9 1.794(2) 1_555 1_555 yes
Fe4 C 1.830(2) 1_555 1_555 yes
Fe4 C10 1.774(3) 1_555 1_555 yes
Fe4 C11 1.745(3) 1_555 1_555 yes
Fe4 C12 1.793(3) 1_555 1_555 yes
O1 C1 1.150(3) 1_555 1_555 yes
O2 C2 1.153(3) 1_555 1_555 yes
O3 C3 1.147(3) 1_555 1_555 yes
O4 C4 1.141(3) 1_555 1_555 yes
O5 C5 1.148(3) 1_555 1_555 yes
O6 C6 1.145(3) 1_555 1_555 yes
O7 C7 1.150(3) 1_555 1_555 yes
O8 C8 1.152(3) 1_555 1_555 yes
O9 C9 1.146(3) 1_555 1_555 yes
O10 C10 1.147(4) 1_555 1_555 yes
O11 C11 1.157(4) 1_555 1_555 yes
O12 C12 1.141(3) 1_555 1_555 yes
N1 C13 1.323(4) 1_555 1_555 yes
N1 C17 1.338(3) 1_555 1_555 yes
N2 C111 1.516(3) 1_555 1_555 yes
N2 C113 1.522(3) 1_555 1_555 yes
N2 C115 1.517(3) 1_555 1_555 yes
N2 C117 1.478(3) 1_555 1_555 yes
C13 C14 1.370(4) 1_555 1_555 yes
C13 H1 0.970 1_555 1_555 yes
C14 C15 1.365(4) 1_555 1_555 yes
C14 H2 0.970 1_555 1_555 yes
C15 C16 1.343(5) 1_555 1_555 yes
C15 H3 0.970 1_555 1_555 yes
C16 C17 1.358(4) 1_555 1_555 yes
C16 H4 0.970 1_555 1_555 yes
C17 H5 0.970 1_555 1_555 yes
C111 C112 1.469(4) 1_555 1_555 yes
C111 H6 0.970 1_555 1_555 yes
C111 H7 0.970 1_555 1_555 yes
C112 H8 0.970 1_555 1_555 yes
C112 H9 0.970 1_555 1_555 yes
C112 H10 0.970 1_555 1_555 yes
C113 C114 1.520(5) 1_555 1_555 yes
C113 H11 0.970 1_555 1_555 yes
C113 H12 0.970 1_555 1_555 yes
C114 H13 0.970 1_555 1_555 yes
C114 H14 0.970 1_555 1_555 yes
C114 H15 0.970 1_555 1_555 yes
C115 C116 1.493(4) 1_555 1_555 yes
C115 H16 0.970 1_555 1_555 yes
C115 H17 0.970 1_555 1_555 yes
C116 H18 0.970 1_555 1_555 yes
C116 H19 0.970 1_555 1_555 yes
C116 H20 0.970 1_555 1_555 yes
C117 C118 1.558(5) 1_555 1_555 yes
C117 H21 0.970 1_555 1_555 yes
C117 H22 0.970 1_555 1_555 yes
C118 H23 0.970 1_555 1_555 yes
C118 H24 0.970 1_555 1_555 yes
C118 H25 0.970 1_555 1_555 yes
